data_1527201
loop_
_publ_author_name
'Bullen, G.J.'
'Wade, R.J.'
'Stephens, F.S.'

_publ_section_title
;
 Crystal structure of phosphoric triamide
;
_journal_name_full
;
Journal of the Chemical Society A: Inorganic, Physical, Theoretical (1966-1971)
;
_journal_page_first 1804
_journal_page_last 1812
_journal_volume 1969
_journal_year 1969
_chemical_formula_sum 'H6 N3 O P'
_chemical_name_systematic 'P O (N H2)3'
_space_group_IT_number 14
_symmetry_space_group_name_Hall '-P 2ybc'
_symmetry_space_group_name_H-M 'P 1 21/c 1'
_cell_angle_alpha 90
_cell_angle_beta 94.5
_cell_angle_gamma 90
_cell_formula_units_Z 4
_cell_length_a 8.4
_cell_length_b 8.77
_cell_length_c 5.42
_cell_volume 398.050
_citation_journal_id_ASTM JCSIAP
_cod_data_source_file Bullen_JCSIAP_1969_1871.cif
_cod_data_source_block H6N3O1P1
_cod_original_cell_volume 398.0497
_cod_original_formula_sum 'H6 N3 O1 P1'
_cod_database_code 1527201

loop_
_symmetry_equiv_pos_as_xyz
x,y,z
-x,y+1/2,-z+1/2
-x,-y,-z
x,-y-1/2,z-1/2

loop_
_atom_site_label
_atom_site_type_symbol
_atom_site_fract_x
_atom_site_fract_y
_atom_site_fract_z
_atom_site_occupancy
_atom_site_U_iso_or_equiv
H3 H+1 0.4015 0.2012 0.346 1 0.0
H5 H+1 0.2513 -0.1922 0.3783 1 0.0
H1 H+1 0.1069 0.227 0.0779 1 0.0
N1 N-3 0.10163 0.14761 0.18869 1 0.0
P1 P+5 0.25106 0.02722 0.16945 1 0.0
O1 O-2 0.26359 -0.06052 -0.06605 1 0.0
H2 H+1 0.0088 0.1083 0.2016 1 0.0
H6 H+1 0.2338 -0.0707 0.5439 1 0.0
H4 H+1 0.5007 0.1109 0.1847 1 0.0
N2 N-3 0.40485 0.14461 0.20923 1 0.0
N3 N-3 0.22647 -0.09242 0.39456 1 0.0
